data_8105104
loop_
_publ_author_name
'Kama, Dumisani V.'
'Brink, Alice'
'Roodt, Andreas'

_publ_section_title
;
 Crystal structure of
 dichlorido(N-o-tolyl-1,1-di-p-tolylphosphanamine--\k1
 P)-(methoxydi-p-tolylphosphane-\k1 P)palladium(II), C36H39Cl2NOP2Pd
;
_journal_issue 2
_journal_name_full 'Zeitschrift f\"ur Kristallographie - New Crystal Structures'
_journal_page_first 349
_journal_page_last 352
_journal_paper_doi 10.1515/ncrs-2019-0659
_journal_volume 235
_journal_year 2020
_chemical_formula_moiety 'C36 H39 Cl2 N O P2 Pd'
_chemical_formula_sum 'C36 H39 Cl2 N O P2 Pd'
_chemical_formula_weight 740.92
_chemical_name_systematic
;
dichloro[1,1-di-<i>p</i>-tolyl-<i>N</i>-(2-methylbenzene)
phosphinamide-<i>k</i>P](methyl-di-<i>p</i>-
tolylphosphinite-<i>k</i>P)-palladium(II)
;
_space_group_crystal_system orthorhombic
_space_group_IT_number 61
_space_group_name_Hall '-P 2ac 2ab'
_space_group_name_H-M_alt 'P b c a'
_atom_sites_solution_hydrogens mixed
_atom_sites_solution_primary iterative
_cell_angle_alpha 90
_cell_angle_beta 90
_cell_angle_gamma 90
_cell_formula_units_Z 8
_cell_length_a 19.209(13)
_cell_length_b 15.144(11)
_cell_length_c 24.011(19)
_cell_measurement_reflns_used 9967
_cell_measurement_temperature 100
_cell_measurement_theta_max 27.52
_cell_measurement_theta_min 2.51
_cell_volume 6985(9)
_computing_cell_refinement 'SAINT v8.27A (Bruker, 2012) [1]'
_computing_data_collection 'Bruker, Apex2 [1]'
_computing_data_reduction 'SAINT v8.27A (Bruker, 2012) [1]'
_computing_molecular_graphics 'Diamond 3.2 [4]'
_computing_publication_material 'Olex2-2009 [5]'
_computing_structure_refinement 'SHELXL-2018/3 [3]'
_computing_structure_solution 'SHELXT-2018/2 [2]'
_diffrn_ambient_temperature 100
_diffrn_measured_fraction_theta_full 0.999
_diffrn_measured_fraction_theta_max 0.999
_diffrn_measurement_device_type 'Bruker APEX-II CCD'
_diffrn_measurement_method '\f and \w scans'
_diffrn_radiation_monochromator graphite
_diffrn_radiation_type MoK\a
_diffrn_radiation_wavelength 0.71069
_diffrn_reflns_av_R_equivalents 0.0676
_diffrn_reflns_av_unetI/netI 0.0272
_diffrn_reflns_Laue_measured_fraction_full 0.999
_diffrn_reflns_Laue_measured_fraction_max 0.999
_diffrn_reflns_limit_h_max 25
_diffrn_reflns_limit_h_min -25
_diffrn_reflns_limit_k_max 20
_diffrn_reflns_limit_k_min -20
_diffrn_reflns_limit_l_max 31
_diffrn_reflns_limit_l_min -31
_diffrn_reflns_number 135723
_diffrn_reflns_point_group_measured_fraction_full 0.999
_diffrn_reflns_point_group_measured_fraction_max 0.999
_diffrn_reflns_theta_full 25.240
_diffrn_reflns_theta_max 27.998
_diffrn_reflns_theta_min 2.820
_diffrn_standards_number 0
_exptl_absorpt_coefficient_mu 0.805
_exptl_absorpt_correction_T_max 0.7457
_exptl_absorpt_correction_T_min 0.5413
_exptl_absorpt_correction_type multi-scan
_exptl_absorpt_process_details
;
SADABS-2012/1 (Bruker,2012) was used for absorption correction.
wR2(int) was 0.1591 before and 0.0670 after correction.
The Ratio of minimum to maximum transmission is 0.7259.
The \l/2 correction factor is 0.0015.
;
_exptl_crystal_colour Yellow
_exptl_crystal_density_diffrn 1.409
_exptl_crystal_description Plate
_exptl_crystal_F_000 3040
_exptl_crystal_size_max 0.87
_exptl_crystal_size_mid 0.48
_exptl_crystal_size_min 0.078
_refine_diff_density_max 0.475
_refine_diff_density_min -0.560
_refine_diff_density_rms 0.061
_refine_ls_extinction_coef .
_refine_ls_extinction_method none
_refine_ls_goodness_of_fit_ref 1.127
_refine_ls_hydrogen_treatment mixed
_refine_ls_matrix_type full
_refine_ls_number_parameters 386
_refine_ls_number_reflns 8414
_refine_ls_number_restraints 0
_refine_ls_restrained_S_all 1.127
_refine_ls_R_factor_all 0.0491
_refine_ls_R_factor_gt 0.0292
_refine_ls_shift/su_max 0.002
_refine_ls_shift/su_mean 0.000
_refine_ls_structure_factor_coef Fsqd
_refine_ls_weighting_details 'w=1/[\s^2^(Fo^2^)+(0.0316P)^2^+4.0319P] where P=(Fo^2^+2Fc^2^)/3'
_refine_ls_weighting_scheme calc
_refine_ls_wR_factor_gt 0.0706
_refine_ls_wR_factor_ref 0.0867
_reflns_Friedel_coverage 0.000
_reflns_Friedel_fraction_full .
_reflns_Friedel_fraction_max .
_reflns_number_gt 6389
_reflns_number_total 8414
_reflns_threshold_expression 'I > 2\s(I)'
_cod_data_source_file suppl_ncrs-2019-0659_suppl.cif
_cod_data_source_block exp_1115
_cod_database_code 8105104
_shelx_space_group_comment
;
The symmetry employed for this shelxl refinement is uniquely defined
by the following loop, which should always be used as a source of
symmetry information in preference to the above space-group names.
They are only intended as comments.
;
_shelx_estimated_absorpt_t_min 0.541
_shelx_estimated_absorpt_t_max 0.940
_olex2_refinement_description
;
1. Fixed Uiso
 At 1.2 times of:
  All C(H) groups
 At 1.5 times of:
  All C(H,H,H) groups
2.a Aromatic/amide H refined with riding coordinates:
 C6(H6), C5(H5), C4(H4), C3(H3), C12(H12), C13(H13), C15(H15), C16(H16),
 C22(H22), C23(H23), C25(H25), C26(H26), C32(H32), C33(H33), C35(H35), C36(H36),
  C42(H42), C43(H43), C45(H45), C46(H46)
2.b Fitted hexagon refined as free rotating group:
 C2(C1,C6,C5,C4,C3)
2.c Idealised Me refined as rotating group:
 C7(H7A,H7B,H7C), C8(H8A,H8B,H8C), C17(H17A,H17B,H17C), C27(H27A,H27B,H27C),
 C37(H37A,H37B,H37C), C47(H47A,H47B,H47C)
;

loop_
_space_group_symop_operation_xyz
'x, y, z'
'-x+1/2, -y, z+1/2'
'x+1/2, -y+1/2, -z'
'-x, y+1/2, -z+1/2'
'-x, -y, -z'
'x-1/2, y, -z-1/2'
'-x-1/2, y-1/2, z'
'x, -y-1/2, z-1/2'

loop_
_atom_site_label
_atom_site_type_symbol
_atom_site_fract_x
_atom_site_fract_y
_atom_site_fract_z
_atom_site_U_iso_or_equiv
_atom_site_adp_type
_atom_site_occupancy
_atom_site_site_symmetry_order
_atom_site_calc_flag
_atom_site_refinement_flags_posn
_atom_site_refinement_flags_adp
_atom_site_refinement_flags_occupancy
_atom_site_disorder_assembly
_atom_site_disorder_group
C2 C 0.30366(9) 0.25065(11) 0.21943(7) 0.0512(6) Uani 1 1 d . . . . .
C1 C 0.27759(9) 0.31646(11) 0.18487(6) 0.0417(5) Uani 1 1 d G . . . .
C6 C 0.22432(9) 0.37110(11) 0.20350(7) 0.0552(7) Uani 1 1 d G . . . .
H6 H 0.206878 0.415130 0.180376 0.066 Uiso 1 1 calc R . . . .
C5 C 0.19711(10) 0.35995(13) 0.25667(8) 0.0665(8) Uani 1 1 d G . . . .
H5 H 0.161462 0.396512 0.269134 0.080 Uiso 1 1 calc R . . . .
C4 C 0.22317(12) 0.29415(15) 0.29123(6) 0.0779(10) Uani 1 1 d G . . . .
H4 H 0.204964 0.286684 0.326808 0.093 Uiso 1 1 calc R . . . .
C3 C 0.27644(12) 0.23950(12) 0.27261(7) 0.0731(9) Uani 1 1 d G . . . .
H3 H 0.293882 0.195473 0.295725 0.088 Uiso 1 1 calc R . . . .
C7 C 0.35830(17) 0.1860(2) 0.19967(15) 0.0707(9) Uani 1 1 d . . . . .
H7A H 0.369042 0.145343 0.229119 0.106 Uiso 1 1 calc GR . . . .
H7B H 0.399636 0.217560 0.189256 0.106 Uiso 1 1 calc GR . . . .
H7C H 0.340915 0.153998 0.168073 0.106 Uiso 1 1 calc GR . . . .
C8 C 0.24480(17) 0.61691(18) -0.03345(13) 0.0614(8) Uani 1 1 d . . . . .
H8A H 0.268207 0.640869 -0.065373 0.092 Uiso 1 1 calc GR . . . .
H8B H 0.241817 0.661184 -0.004934 0.092 Uiso 1 1 calc GR . . . .
H8C H 0.198771 0.598511 -0.043849 0.092 Uiso 1 1 calc GR . . . .
C11 C 0.20544(12) 0.41785(14) 0.07592(9) 0.0351(5) Uani 1 1 d . . . . .
C12 C 0.16605(14) 0.34120(15) 0.06944(11) 0.0438(6) Uani 1 1 d . . . . .
H12 H 0.188184 0.286579 0.069031 0.053 Uiso 1 1 calc R . . . .
C13 C 0.09482(14) 0.34532(16) 0.06365(11) 0.0467(6) Uani 1 1 d . . . . .
H13 H 0.069759 0.293461 0.058326 0.056 Uiso 1 1 calc R . . . .
C14 C 0.05968(13) 0.42525(17) 0.06560(11) 0.0452(6) Uani 1 1 d . . . . .
C15 C 0.09943(13) 0.50176(16) 0.07133(12) 0.0454(6) Uani 1 1 d . . . . .
H15 H 0.077163 0.556270 0.072106 0.054 Uiso 1 1 calc R . . . .
C16 C 0.17106(12) 0.49857(15) 0.07588(10) 0.0390(5) Uani 1 1 d . . . . .
H16 H 0.196387 0.550685 0.078930 0.047 Uiso 1 1 calc R . . . .
C17 C -0.01840(14) 0.4286(2) 0.06219(15) 0.0666(8) Uani 1 1 d . . . . .
H17A H -0.034329 0.387001 0.034831 0.100 Uiso 1 1 calc GR . . . .
H17B H -0.032840 0.486961 0.051760 0.100 Uiso 1 1 calc GR . . . .
H17C H -0.037912 0.413874 0.097818 0.100 Uiso 1 1 calc GR . . . .
C21 C 0.33864(12) 0.50497(15) 0.10745(10) 0.0381(5) Uani 1 1 d . . . . .
C22 C 0.31458(14) 0.55326(18) 0.15282(11) 0.0500(6) Uani 1 1 d . . . . .
H22 H 0.272470 0.538231 0.169413 0.060 Uiso 1 1 calc R . . . .
C23 C 0.35298(15) 0.62382(19) 0.17357(12) 0.0546(7) Uani 1 1 d . . . . .
H23 H 0.335986 0.655435 0.203859 0.065 Uiso 1 1 calc R . . . .
C24 C 0.41584(14) 0.64794(16) 0.15012(11) 0.0471(6) Uani 1 1 d . . . . .
C25 C 0.43908(14) 0.60181(17) 0.10429(11) 0.0465(6) Uani 1 1 d . . . . .
H25 H 0.480623 0.618138 0.087263 0.056 Uiso 1 1 calc R . . . .
C26 C 0.40112(13) 0.53111(16) 0.08318(10) 0.0419(5) Uani 1 1 d . . . . .
H26 H 0.417809 0.500748 0.052276 0.050 Uiso 1 1 calc R . . . .
C27 C 0.45870(17) 0.7219(2) 0.17504(13) 0.0654(8) Uani 1 1 d . . . . .
H27A H 0.488981 0.698385 0.203175 0.098 Uiso 1 1 calc GR . . . .
H27B H 0.428264 0.764980 0.191382 0.098 Uiso 1 1 calc GR . . . .
H27C H 0.486045 0.749239 0.146356 0.098 Uiso 1 1 calc GR . . . .
C31 C 0.36998(12) 0.50347(15) -0.09767(10) 0.0384(5) Uani 1 1 d . . . . .
C32 C 0.41113(13) 0.57474(16) -0.08167(12) 0.0469(6) Uani 1 1 d . . . . .
H32 H 0.404560 0.600892 -0.047023 0.056 Uiso 1 1 calc R . . . .
C33 C 0.46217(14) 0.60690(17) -0.11756(13) 0.0538(7) Uani 1 1 d . . . . .
H33 H 0.489268 0.654661 -0.106482 0.065 Uiso 1 1 calc R . . . .
C34 C 0.47337(13) 0.56953(18) -0.16909(13) 0.0511(7) Uani 1 1 d . . . . .
C35 C 0.43284(13) 0.49833(18) -0.18447(12) 0.0490(6) Uani 1 1 d . . . . .
H35 H 0.440013 0.471900 -0.218957 0.059 Uiso 1 1 calc R . . . .
C36 C 0.38180(13) 0.46560(16) -0.14957(11) 0.0436(6) Uani 1 1 d . . . . .
H36 H 0.355039 0.417685 -0.160920 0.052 Uiso 1 1 calc R . . . .
C37 C 0.52963(16) 0.6039(2) -0.20745(16) 0.0772(10) Uani 1 1 d . . . . .
H37A H 0.571433 0.570188 -0.202098 0.116 Uiso 1 1 calc GR . . . .
H37B H 0.538610 0.664851 -0.199182 0.116 Uiso 1 1 calc GR . . . .
H37C H 0.514570 0.598421 -0.245414 0.116 Uiso 1 1 calc GR . . . .
C41 C 0.23076(12) 0.43098(16) -0.09218(10) 0.0394(5) Uani 1 1 d . . . . .
C42 C 0.21244(14) 0.4786(2) -0.13920(12) 0.0540(7) Uani 1 1 d . . . . .
H42 H 0.241614 0.522969 -0.152389 0.065 Uiso 1 1 calc R . . . .
C43 C 0.15090(15) 0.4603(2) -0.16643(13) 0.0662(9) Uani 1 1 d . . . . .
H43 H 0.139183 0.492314 -0.198125 0.079 Uiso 1 1 calc R . . . .
C44 C 0.10613(15) 0.3950(2) -0.14743(13) 0.0634(8) Uani 1 1 d . . . . .
C45 C 0.12486(16) 0.3481(2) -0.10113(13) 0.0608(8) Uani 1 1 d . . . . .
H45 H 0.095269 0.304372 -0.087762 0.073 Uiso 1 1 calc R . . . .
C46 C 0.18680(14) 0.36439(18) -0.07383(11) 0.0487(6) Uani 1 1 d . . . . .
H46 H 0.199097 0.330578 -0.043028 0.058 Uiso 1 1 calc R . . . .
C47 C 0.03811(19) 0.3768(3) -0.17663(18) 0.1048(15) Uani 1 1 d . . . . .
H47A H 0.041189 0.321716 -0.196229 0.157 Uiso 1 1 calc GR . . . .
H47B H 0.028543 0.423484 -0.202595 0.157 Uiso 1 1 calc GR . . . .
H47C H 0.001308 0.373716 -0.149654 0.157 Uiso 1 1 calc GR . . . .
N1 N 0.30666(12) 0.32609(15) 0.13116(9) 0.0464(5) Uani 1 1 d . . . . .
P1 P 0.29869(3) 0.40420(4) 0.08213(2) 0.03481(13) Uani 1 1 d . . . . .
P2 P 0.30537(3) 0.45920(4) -0.05036(2) 0.03432(13) Uani 1 1 d . . . . .
Cl1 Cl 0.40687(4) 0.23729(4) 0.05080(3) 0.05095(17) Uani 1 1 d . . . . .
Cl2 Cl 0.37399(4) 0.28143(4) -0.08175(3) 0.05391(17) Uani 1 1 d . . . . .
Pd1 Pd 0.34604(2) 0.34944(2) 0.00259(2) 0.03170(6) Uani 1 1 d . . . . .
O1 O 0.28352(9) 0.54148(10) -0.01254(7) 0.0426(4) Uani 1 1 d . . . . .
H1 H 0.3340(13) 0.2905(17) 0.1215(11) 0.039(7) Uiso 1 1 d . . . . .

loop_
_atom_site_aniso_label
_atom_site_aniso_U_11
_atom_site_aniso_U_22
_atom_site_aniso_U_33
_atom_site_aniso_U_23
_atom_site_aniso_U_13
_atom_site_aniso_U_12
C2 0.0584(16) 0.0485(15) 0.0466(15) 0.0106(12) -0.0069(13) -0.0022(13)
C1 0.0473(14) 0.0409(13) 0.0370(13) 0.0015(11) -0.0031(10) -0.0004(11)
C6 0.0642(18) 0.0578(17) 0.0436(15) -0.0018(13) 0.0071(13) 0.0100(14)
C5 0.078(2) 0.072(2) 0.0490(17) -0.0118(16) 0.0164(15) -0.0006(17)
C4 0.108(3) 0.087(3) 0.0388(16) 0.0025(17) 0.0106(17) -0.019(2)
C3 0.098(3) 0.073(2) 0.0480(17) 0.0193(16) -0.0023(17) 0.0018(19)
C7 0.076(2) 0.0600(19) 0.076(2) 0.0260(17) -0.0049(17) 0.0178(16)
C8 0.084(2) 0.0362(14) 0.0643(19) 0.0061(13) 0.0011(16) 0.0235(14)
C11 0.0404(12) 0.0298(11) 0.0353(11) 0.0002(9) -0.0001(10) 0.0044(9)
C12 0.0545(15) 0.0273(11) 0.0497(15) -0.0017(10) 0.0045(12) 0.0039(10)
C13 0.0529(15) 0.0337(12) 0.0534(15) -0.0011(11) 0.0037(12) -0.0094(11)
C14 0.0431(14) 0.0421(13) 0.0506(15) 0.0032(11) -0.0006(11) -0.0051(11)
C15 0.0432(13) 0.0326(12) 0.0604(16) 0.0006(11) -0.0023(12) 0.0051(10)
C16 0.0399(12) 0.0286(11) 0.0484(14) -0.0005(10) -0.0034(10) -0.0004(9)
C17 0.0474(16) 0.0622(19) 0.090(2) 0.0039(17) -0.0054(16) -0.0066(14)
C21 0.0438(13) 0.0337(12) 0.0369(12) -0.0030(10) -0.0076(10) 0.0092(10)
C22 0.0467(15) 0.0529(16) 0.0505(15) -0.0124(13) 0.0005(12) 0.0042(12)
C23 0.0625(18) 0.0519(16) 0.0493(16) -0.0177(13) -0.0052(13) 0.0094(13)
C24 0.0549(16) 0.0407(13) 0.0456(14) 0.0004(11) -0.0144(12) 0.0045(12)
C25 0.0464(14) 0.0440(14) 0.0491(15) 0.0014(12) -0.0056(12) 0.0015(11)
C26 0.0440(13) 0.0412(13) 0.0405(13) -0.0023(11) -0.0038(11) 0.0075(11)
C27 0.079(2) 0.0544(17) 0.0634(19) -0.0076(15) -0.0213(16) -0.0085(15)
C31 0.0376(12) 0.0320(12) 0.0456(14) 0.0066(10) -0.0059(10) -0.0014(10)
C32 0.0488(14) 0.0341(12) 0.0579(16) 0.0000(11) -0.0097(12) -0.0034(11)
C33 0.0451(15) 0.0346(13) 0.082(2) 0.0111(14) -0.0123(14) -0.0095(11)
C34 0.0391(14) 0.0479(15) 0.0665(19) 0.0187(14) -0.0029(13) 0.0000(11)
C35 0.0456(14) 0.0517(15) 0.0497(15) 0.0074(13) 0.0009(12) 0.0006(12)
C36 0.0428(13) 0.0409(13) 0.0471(14) 0.0050(11) -0.0027(11) -0.0089(11)
C37 0.0546(18) 0.082(2) 0.095(3) 0.029(2) 0.0093(18) -0.0123(17)
C41 0.0393(12) 0.0410(13) 0.0379(12) 0.0010(10) -0.0014(10) -0.0015(10)
C42 0.0464(15) 0.0648(18) 0.0508(16) 0.0152(14) -0.0065(12) -0.0051(13)
C43 0.0529(17) 0.093(2) 0.0528(17) 0.0112(17) -0.0146(14) 0.0014(16)
C44 0.0426(15) 0.091(2) 0.0572(18) -0.0155(17) -0.0077(13) -0.0056(16)
C45 0.0539(17) 0.067(2) 0.0618(19) -0.0115(16) -0.0001(15) -0.0217(14)
C46 0.0525(16) 0.0474(15) 0.0462(14) 0.0007(12) -0.0010(12) -0.0090(12)
C47 0.064(2) 0.160(4) 0.090(3) -0.022(3) -0.025(2) -0.026(3)
N1 0.0536(13) 0.0454(12) 0.0403(12) 0.0082(10) 0.0085(10) 0.0203(11)
P1 0.0406(3) 0.0292(3) 0.0347(3) 0.0009(2) -0.0007(2) 0.0081(2)
P2 0.0393(3) 0.0282(3) 0.0354(3) 0.0022(2) -0.0027(2) 0.0010(2)
Cl1 0.0660(4) 0.0361(3) 0.0507(4) -0.0003(3) -0.0041(3) 0.0223(3)
Cl2 0.0793(5) 0.0393(3) 0.0432(3) -0.0041(3) 0.0133(3) 0.0105(3)
Pd1 0.03638(10) 0.02334(9) 0.03537(10) -0.00048(7) -0.00010(7) 0.00416(6)
O1 0.0551(10) 0.0302(8) 0.0423(9) 0.0014(7) -0.0039(8) 0.0099(7)

loop_
_atom_type_symbol
_atom_type_description
_atom_type_scat_dispersion_real
_atom_type_scat_dispersion_imag
_atom_type_scat_source
C C 0.0033 0.0016 'International Tables Vol C Tables 4.2.6.8 and 6.1.1.4'
H H 0.0000 0.0000 'International Tables Vol C Tables 4.2.6.8 and 6.1.1.4'
Cl Cl 0.1484 0.1585 'International Tables Vol C Tables 4.2.6.8 and 6.1.1.4'
N N 0.0061 0.0033 'International Tables Vol C Tables 4.2.6.8 and 6.1.1.4'
O O 0.0106 0.0060 'International Tables Vol C Tables 4.2.6.8 and 6.1.1.4'
P P 0.1023 0.0942 'International Tables Vol C Tables 4.2.6.8 and 6.1.1.4'
Pd Pd -0.9988 1.0072 'International Tables Vol C Tables 4.2.6.8 and 6.1.1.4'

loop_
_geom_angle_atom_site_label_1
_geom_angle_atom_site_label_2
_geom_angle_atom_site_label_3
_geom_angle
_geom_angle_site_symmetry_1
_geom_angle_site_symmetry_3
C1 C2 C3 120.0 . .
C1 C2 C7 121.81(17) . .
C3 C2 C7 118.07(17) . .
C2 C1 C6 120.0 . .
C2 C1 N1 118.46(14) . .
C6 C1 N1 121.54(14) . .
C1 C6 H6 120.0 . .
C5 C6 C1 120.0 . .
C5 C6 H6 120.0 . .
C6 C5 H5 120.0 . .
C6 C5 C4 120.0 . .
C4 C5 H5 120.0 . .
C5 C4 H4 120.0 . .
C5 C4 C3 120.0 . .
C3 C4 H4 120.0 . .
C2 C3 H3 120.0 . .
C4 C3 C2 120.0 . .
C4 C3 H3 120.0 . .
C2 C7 H7A 109.5 . .
C2 C7 H7B 109.5 . .
C2 C7 H7C 109.5 . .
H7A C7 H7B 109.5 . .
H7A C7 H7C 109.5 . .
H7B C7 H7C 109.5 . .
H8A C8 H8B 109.5 . .
H8A C8 H8C 109.5 . .
H8B C8 H8C 109.5 . .
O1 C8 H8A 109.5 . .
O1 C8 H8B 109.5 . .
O1 C8 H8C 109.5 . .
C12 C11 P1 116.83(17) . .
C16 C11 C12 118.3(2) . .
C16 C11 P1 124.83(18) . .
C11 C12 H12 119.6 . .
C13 C12 C11 120.8(2) . .
C13 C12 H12 119.6 . .
C12 C13 H13 119.3 . .
C12 C13 C14 121.3(2) . .
C14 C13 H13 119.3 . .
C13 C14 C15 117.5(2) . .
C13 C14 C17 120.9(2) . .
C15 C14 C17 121.6(2) . .
C14 C15 H15 119.2 . .
C16 C15 C14 121.6(2) . .
C16 C15 H15 119.2 . .
C11 C16 H16 119.9 . .
C15 C16 C11 120.3(2) . .
C15 C16 H16 119.9 . .
C14 C17 H17A 109.5 . .
C14 C17 H17B 109.5 . .
C14 C17 H17C 109.5 . .
H17A C17 H17B 109.5 . .
H17A C17 H17C 109.5 . .
H17B C17 H17C 109.5 . .
C22 C21 C26 117.7(2) . .
C22 C21 P1 124.4(2) . .
C26 C21 P1 117.65(18) . .
C21 C22 H22 119.7 . .
C23 C22 C21 120.5(3) . .
C23 C22 H22 119.7 . .
C22 C23 H23 119.3 . .
C24 C23 C22 121.4(3) . .
C24 C23 H23 119.3 . .
C23 C24 C27 120.7(3) . .
C25 C24 C23 118.3(2) . .
C25 C24 C27 121.0(3) . .
C24 C25 H25 119.6 . .
C24 C25 C26 120.8(3) . .
C26 C25 H25 119.6 . .
C21 C26 H26 119.4 . .
C25 C26 C21 121.2(2) . .
C25 C26 H26 119.4 . .
C24 C27 H27A 109.5 . .
C24 C27 H27B 109.5 . .
C24 C27 H27C 109.5 . .
H27A C27 H27B 109.5 . .
H27A C27 H27C 109.5 . .
H27B C27 H27C 109.5 . .
C32 C31 P2 120.2(2) . .
C36 C31 C32 118.3(2) . .
C36 C31 P2 121.41(18) . .
C31 C32 H32 120.0 . .
C31 C32 C33 120.0(3) . .
C33 C32 H32 120.0 . .
C32 C33 H33 119.3 . .
C34 C33 C32 121.5(2) . .
C34 C33 H33 119.3 . .
C33 C34 C35 118.2(3) . .
C33 C34 C37 121.2(3) . .
C35 C34 C37 120.6(3) . .
C34 C35 H35 119.4 . .
C34 C35 C36 121.2(3) . .
C36 C35 H35 119.4 . .
C31 C36 H36 119.6 . .
C35 C36 C31 120.8(2) . .
C35 C36 H36 119.6 . .
C34 C37 H37A 109.5 . .
C34 C37 H37B 109.5 . .
C34 C37 H37C 109.5 . .
H37A C37 H37B 109.5 . .
H37A C37 H37C 109.5 . .
H37B C37 H37C 109.5 . .
C42 C41 C46 118.9(2) . .
C42 C41 P2 122.2(2) . .
C46 C41 P2 118.68(19) . .
C41 C42 H42 120.0 . .
C43 C42 C41 119.9(3) . .
C43 C42 H42 120.0 . .
C42 C43 H43 119.4 . .
C42 C43 C44 121.3(3) . .
C44 C43 H43 119.4 . .
C43 C44 C47 121.0(3) . .
C45 C44 C43 118.3(3) . .
C45 C44 C47 120.7(3) . .
C44 C45 H45 119.3 . .
C44 C45 C46 121.3(3) . .
C46 C45 H45 119.3 . .
C41 C46 H46 119.9 . .
C45 C46 C41 120.2(3) . .
C45 C46 H46 119.9 . .
C44 C47 H47A 109.5 . .
C44 C47 H47B 109.5 . .
C44 C47 H47C 109.5 . .
H47A C47 H47B 109.5 . .
H47A C47 H47C 109.5 . .
H47B C47 H47C 109.5 . .
C1 N1 P1 132.69(17) . .
C1 N1 H1 117.6(19) . .
P1 N1 H1 109.6(19) . .
C11 P1 C21 110.52(11) . .
C11 P1 Pd1 111.64(8) . .
C21 P1 Pd1 114.81(9) . .
N1 P1 C11 103.23(11) . .
N1 P1 C21 108.65(13) . .
N1 P1 Pd1 107.23(10) . .
C31 P2 Pd1 113.12(9) . .
C41 P2 C31 106.47(12) . .
C41 P2 Pd1 114.77(9) . .
O1 P2 C31 104.34(11) . .
O1 P2 C41 107.03(11) . .
O1 P2 Pd1 110.40(8) . .
P1 Pd1 Cl1 92.78(5) . .
P1 Pd1 Cl2 169.18(3) . .
P2 Pd1 P1 93.83(5) . .
P2 Pd1 Cl1 170.43(3) . .
P2 Pd1 Cl2 85.12(6) . .
Cl2 Pd1 Cl1 89.67(5) . .
C8 O1 P2 123.45(17) . .

loop_
_geom_bond_atom_site_label_1
_geom_bond_atom_site_label_2
_geom_bond_distance
_geom_bond_site_symmetry_2
C2 C1 1.3900 .
C2 C3 1.3900 .
C2 C7 1.512(3) .
C1 C6 1.3900 .
C1 N1 1.413(3) .
C6 H6 0.9300 .
C6 C5 1.3900 .
C5 H5 0.9300 .
C5 C4 1.3900 .
C4 H4 0.9300 .
C4 C3 1.3900 .
C3 H3 0.9300 .
C7 H7A 0.9600 .
C7 H7B 0.9600 .
C7 H7C 0.9600 .
C8 H8A 0.9600 .
C8 H8B 0.9600 .
C8 H8C 0.9600 .
C8 O1 1.453(3) .
C11 C12 1.394(3) .
C11 C16 1.390(3) .
C11 P1 1.809(3) .
C12 H12 0.9300 .
C12 C13 1.377(4) .
C13 H13 0.9300 .
C13 C14 1.387(4) .
C14 C15 1.394(3) .
C14 C17 1.503(4) .
C15 H15 0.9300 .
C15 C16 1.381(3) .
C16 H16 0.9300 .
C17 H17A 0.9600 .
C17 H17B 0.9600 .
C17 H17C 0.9600 .
C21 C22 1.391(3) .
C21 C26 1.392(3) .
C21 P1 1.813(3) .
C22 H22 0.9300 .
C22 C23 1.391(4) .
C23 H23 0.9300 .
C23 C24 1.381(4) .
C24 C25 1.378(4) .
C24 C27 1.513(4) .
C25 H25 0.9300 .
C25 C26 1.391(4) .
C26 H26 0.9300 .
C27 H27A 0.9600 .
C27 H27B 0.9600 .
C27 H27C 0.9600 .
C31 C32 1.392(3) .
C31 C36 1.390(4) .
C31 P2 1.811(3) .
C32 H32 0.9300 .
C32 C33 1.393(4) .
C33 H33 0.9300 .
C33 C34 1.378(4) .
C34 C35 1.380(4) .
C34 C37 1.512(4) .
C35 H35 0.9300 .
C35 C36 1.382(4) .
C36 H36 0.9300 .
C37 H37A 0.9600 .
C37 H37B 0.9600 .
C37 H37C 0.9600 .
C41 C42 1.386(4) .
C41 C46 1.387(3) .
C41 P2 1.801(3) .
C42 H42 0.9300 .
C42 C43 1.379(4) .
C43 H43 0.9300 .
C43 C44 1.387(5) .
C44 C45 1.368(5) .
C44 C47 1.508(4) .
C45 H45 0.9300 .
C45 C46 1.381(4) .
C46 H46 0.9300 .
C47 H47A 0.9600 .
C47 H47B 0.9600 .
C47 H47C 0.9600 .
N1 P1 1.676(2) .
N1 H1 0.79(3) .
P1 Pd1 2.2721(14) .
P2 Pd1 2.2338(12) .
P2 O1 1.5980(19) .
Cl1 Pd1 2.3643(12) .
Cl2 Pd1 2.3346(16) .

loop_
_geom_torsion_atom_site_label_1
_geom_torsion_atom_site_label_2
_geom_torsion_atom_site_label_3
_geom_torsion_atom_site_label_4
_geom_torsion
_geom_torsion_site_symmetry_1
_geom_torsion_site_symmetry_2
_geom_torsion_site_symmetry_3
_geom_torsion_site_symmetry_4
C2 C1 C6 C5 0.0 . . . .
C2 C1 N1 P1 -169.37(17) . . . .
C1 C2 C3 C4 0.0 . . . .
C1 C6 C5 C4 0.0 . . . .
C1 N1 P1 C11 -50.0(3) . . . .
C1 N1 P1 C21 67.3(3) . . . .
C1 N1 P1 Pd1 -168.1(2) . . . .
C6 C1 N1 P1 10.4(3) . . . .
C6 C5 C4 C3 0.0 . . . .
C5 C4 C3 C2 0.0 . . . .
C3 C2 C1 C6 0.0 . . . .
C3 C2 C1 N1 179.78(19) . . . .
C7 C2 C1 C6 176.0(2) . . . .
C7 C2 C1 N1 -4.2(3) . . . .
C7 C2 C3 C4 -176.2(2) . . . .
C11 C12 C13 C14 -1.8(4) . . . .
C12 C11 C16 C15 2.1(4) . . . .
C12 C11 P1 C21 -165.63(19) . . . .
C12 C11 P1 N1 -49.6(2) . . . .
C12 C11 P1 Pd1 65.3(2) . . . .
C12 C13 C14 C15 2.6(4) . . . .
C12 C13 C14 C17 -176.8(3) . . . .
C13 C14 C15 C16 -1.1(4) . . . .
C14 C15 C16 C11 -1.3(4) . . . .
C16 C11 C12 C13 -0.6(4) . . . .
C16 C11 P1 C21 15.9(2) . . . .
C16 C11 P1 N1 132.0(2) . . . .
C16 C11 P1 Pd1 -113.2(2) . . . .
C17 C14 C15 C16 178.3(3) . . . .
C21 C22 C23 C24 -0.2(4) . . . .
C22 C21 C26 C25 1.4(4) . . . .
C22 C21 P1 C11 47.5(2) . . . .
C22 C21 P1 N1 -65.1(2) . . . .
C22 C21 P1 Pd1 174.86(19) . . . .
C22 C23 C24 C25 1.8(4) . . . .
C22 C23 C24 C27 -176.9(3) . . . .
C23 C24 C25 C26 -1.8(4) . . . .
C24 C25 C26 C21 0.2(4) . . . .
C26 C21 C22 C23 -1.4(4) . . . .
C26 C21 P1 C11 -138.80(18) . . . .
C26 C21 P1 N1 108.6(2) . . . .
C26 C21 P1 Pd1 -11.4(2) . . . .
C27 C24 C25 C26 176.9(2) . . . .
C31 C32 C33 C34 -0.2(4) . . . .
C31 P2 O1 C8 68.7(2) . . . .
C32 C31 C36 C35 -0.4(4) . . . .
C32 C31 P2 C41 141.3(2) . . . .
C32 C31 P2 Pd1 -91.7(2) . . . .
C32 C31 P2 O1 28.3(2) . . . .
C32 C33 C34 C35 -0.4(4) . . . .
C32 C33 C34 C37 -179.0(3) . . . .
C33 C34 C35 C36 0.6(4) . . . .
C34 C35 C36 C31 -0.2(4) . . . .
C36 C31 C32 C33 0.6(4) . . . .
C36 C31 P2 C41 -41.2(2) . . . .
C36 C31 P2 Pd1 85.7(2) . . . .
C36 C31 P2 O1 -154.25(19) . . . .
C37 C34 C35 C36 179.2(3) . . . .
C41 C42 C43 C44 0.5(5) . . . .
C41 P2 O1 C8 -43.9(2) . . . .
C42 C41 C46 C45 -2.0(4) . . . .
C42 C41 P2 C31 -33.0(3) . . . .
C42 C41 P2 Pd1 -158.9(2) . . . .
C42 C41 P2 O1 78.2(2) . . . .
C42 C43 C44 C45 -0.8(5) . . . .
C42 C43 C44 C47 178.5(3) . . . .
C43 C44 C45 C46 -0.4(5) . . . .
C44 C45 C46 C41 1.8(5) . . . .
C46 C41 C42 C43 0.9(4) . . . .
C46 C41 P2 C31 153.0(2) . . . .
C46 C41 P2 Pd1 27.0(2) . . . .
C46 C41 P2 O1 -95.9(2) . . . .
C47 C44 C45 C46 -179.7(3) . . . .
N1 C1 C6 C5 -179.8(2) . . . .
P1 C11 C12 C13 -179.1(2) . . . .
P1 C11 C16 C15 -179.5(2) . . . .
P1 C21 C22 C23 172.3(2) . . . .
P1 C21 C26 C25 -172.70(19) . . . .
P2 C31 C32 C33 178.10(19) . . . .
P2 C31 C36 C35 -177.87(19) . . . .
P2 C41 C42 C43 -173.1(2) . . . .
P2 C41 C46 C45 172.2(2) . . . .
Pd1 P2 O1 C8 -169.45(19) . . . .
